data_2225625
loop_
_publ_author_name
'Haider, Ali'
'Akhter, Zareen'
'Bolte, Michael'
'Zia-ul Haq, Muhammad'
'Siddiqi, Humaira M.'

_publ_section_title
;
 2-{5-[2-(4-Nitrophenoxy)phenyl]-1-phenyl-1<i>H</i>-pyrazol-3-yl}phenol
;
_journal_coeditor_code KP2252
_journal_issue 4
_journal_name_full 'Acta Crystallographica Section E'
_journal_page_first o787
_journal_paper_doi 10.1107/S1600536810008251
_journal_volume 66
_journal_year 2010
_chemical_formula_iupac 'C27 H19 N3 O4'
_chemical_formula_moiety 'C27 H19 N3 O4'
_chemical_formula_sum 'C27 H19 N3 O4'
_chemical_formula_weight 449.45
_chemical_name_systematic
;
2-{5-[2-(4-Nitrophenoxy)phenyl]-1-phenyl-1<i>H</i>-pyrazol-3-yl}phenol
;
_space_group_IT_number 14
_symmetry_cell_setting monoclinic
_symmetry_space_group_name_Hall '-P 2yn'
_symmetry_space_group_name_H-M 'P 1 21/n 1'
_atom_sites_solution_hydrogens geom
_atom_sites_solution_primary direct
_atom_sites_solution_secondary difmap
_audit_creation_method SHELXL-97
_cell_angle_alpha 90.00
_cell_angle_beta 98.081(8)
_cell_angle_gamma 90.00
_cell_formula_units_Z 4
_cell_length_a 12.1361(12)
_cell_length_b 10.9072(12)
_cell_length_c 16.6380(16)
_cell_measurement_reflns_used 6595
_cell_measurement_temperature 173(2)
_cell_measurement_theta_max 26.0
_cell_measurement_theta_min 3.4
_cell_volume 2180.5(4)
_computing_cell_refinement 'X-AREA (Stoe & Cie, 2001)'
_computing_data_collection 'X-AREA (Stoe & Cie, 2001)'
_computing_data_reduction 'X-AREA (Stoe & Cie, 2001)'
_computing_molecular_graphics 'XP (Sheldrick, 2008)'
_computing_publication_material 'SHELXL97 (Sheldrick, 2008)'
_computing_structure_refinement 'SHELXL97 (Sheldrick, 2008)'
_computing_structure_solution 'SHELXS97 (Sheldrick, 2008)'
_diffrn_ambient_temperature 173(2)
_diffrn_measured_fraction_theta_full 0.992
_diffrn_measured_fraction_theta_max 0.986
_diffrn_measurement_device_type 'Stoe IPDS II two-circle'
_diffrn_measurement_method \w
_diffrn_radiation_monochromator graphite
_diffrn_radiation_source 'fine-focus sealed tube'
_diffrn_radiation_type MoK\a
_diffrn_radiation_wavelength 0.71073
_diffrn_reflns_av_R_equivalents 0.0574
_diffrn_reflns_av_sigmaI/netI 0.0760
_diffrn_reflns_limit_h_max 14
_diffrn_reflns_limit_h_min -14
_diffrn_reflns_limit_k_max 13
_diffrn_reflns_limit_k_min -11
_diffrn_reflns_limit_l_max 18
_diffrn_reflns_limit_l_min -20
_diffrn_reflns_number 12421
_diffrn_reflns_theta_full 25.00
_diffrn_reflns_theta_max 25.64
_diffrn_reflns_theta_min 3.36
_diffrn_standards_number 0
_exptl_absorpt_coefficient_mu 0.094
_exptl_absorpt_correction_type none
_exptl_crystal_colour colourless
_exptl_crystal_density_diffrn 1.369
_exptl_crystal_density_method 'not measured'
_exptl_crystal_description block
_exptl_crystal_F_000 936
_exptl_crystal_size_max 0.32
_exptl_crystal_size_mid 0.31
_exptl_crystal_size_min 0.28
_refine_diff_density_max 0.164
_refine_diff_density_min -0.152
_refine_ls_extinction_coef 0.0067(5)
_refine_ls_extinction_expression Fc^*^=kFc[1+0.001xFc^2^\l^3^/sin(2\q)]^-1/4^
_refine_ls_extinction_method 'SHELXL97 (Sheldrick, 2008)'
_refine_ls_goodness_of_fit_ref 0.814
_refine_ls_hydrogen_treatment mixed
_refine_ls_matrix_type full
_refine_ls_number_parameters 312
_refine_ls_number_reflns 4064
_refine_ls_number_restraints 0
_refine_ls_restrained_S_all 0.814
_refine_ls_R_factor_all 0.0743
_refine_ls_R_factor_gt 0.0370
_refine_ls_shift/su_max 0.000
_refine_ls_shift/su_mean 0.000
_refine_ls_structure_factor_coef Fsqd
_refine_ls_weighting_details 'calc w=1/[\s^2^(Fo^2^)+(0.0294P)^2^] where P=(Fo^2^+2Fc^2^)/3'
_refine_ls_weighting_scheme calc
_refine_ls_wR_factor_gt 0.0693
_refine_ls_wR_factor_ref 0.0759
_reflns_number_gt 2486
_reflns_number_total 4064
_reflns_threshold_expression I>2\s(I)
_cod_data_source_file kp2252.cif
_cod_data_source_block I
_cod_depositor_comments
;
The following automatic conversions were performed:
'_symmetry_cell_setting' value 'Monoclinic' changed to 'monoclinic'
according to '/home/saulius/struct/CIF-dictionaries/cif_core.dic'
dictionary named 'cif_core.dic' version 2.4.1 from 2010-06-29.

Automatic conversion script
Id: cif_fix_enum 1527 2010-12-29 10:47:43Z saulius 
;
_cod_original_sg_symbol_H-M 'P 21/n'
_cod_database_code 2225625
_cod_database_fobs_code 2225625

loop_
_symmetry_equiv_pos_as_xyz
'x, y, z'
'-x+1/2, y+1/2, -z+1/2'
'-x, -y, -z'
'x-1/2, -y-1/2, z-1/2'

loop_
_atom_site_type_symbol
_atom_site_label
_atom_site_fract_x
_atom_site_fract_y
_atom_site_fract_z
_atom_site_U_iso_or_equiv
_atom_site_adp_type
_atom_site_calc_flag
_atom_site_refinement_flags
_atom_site_occupancy
_atom_site_disorder_assembly
_atom_site_disorder_group
N N1 0.65535(10) 0.61876(14) 0.45161(9) 0.0274(3) Uani d . 1 . .
N N2 0.57870(10) 0.70777(14) 0.42624(9) 0.0286(4) Uani d . 1 . .
N N3 1.03923(12) 1.04191(16) 0.68913(12) 0.0408(4) Uani d . 1 . .
C C3 0.53351(12) 0.73920(17) 0.49247(11) 0.0278(4) Uani d . 1 . .
C C4 0.58124(12) 0.67048(18) 0.56011(11) 0.0306(4) Uani d . 1 . .
H H4 0.5634 0.6751 0.6138 0.037 Uiso calc R 1 . .
C C5 0.65914(12) 0.59517(17) 0.53256(11) 0.0273(4) Uani d . 1 . .
O O1 0.89602(9) 0.60627(12) 0.53359(7) 0.0312(3) Uani d . 1 . .
O O2 0.44973(10) 0.86574(14) 0.34163(8) 0.0376(3) Uani d . 1 . .
H H2 0.5028(18) 0.808(2) 0.3516(15) 0.067(8) Uiso d . 1 . .
O O3 1.00823(12) 1.06753(14) 0.75453(10) 0.0531(4) Uani d . 1 . .
O O4 1.09471(11) 1.11286(14) 0.65330(10) 0.0533(4) Uani d . 1 . .
C C11 0.71384(12) 0.56211(17) 0.39239(11) 0.0272(4) Uani d . 1 . .
C C12 0.75161(13) 0.63578(18) 0.33421(11) 0.0315(4) Uani d . 1 . .
H H12 0.7398 0.7219 0.3341 0.038 Uiso calc R 1 . .
C C13 0.80707(13) 0.5813(2) 0.27611(12) 0.0378(5) Uani d . 1 . .
H H13 0.8323 0.6304 0.2352 0.045 Uiso calc R 1 . .
C C14 0.82606(14) 0.4566(2) 0.27703(12) 0.0408(5) Uani d . 1 . .
H H14 0.8650 0.4205 0.2373 0.049 Uiso calc R 1 . .
C C15 0.78832(14) 0.3838(2) 0.33594(12) 0.0382(5) Uani d . 1 . .
H H15 0.8018 0.2980 0.3367 0.046 Uiso calc R 1 . .
C C16 0.73091(13) 0.43615(18) 0.39379(12) 0.0326(4) Uani d . 1 . .
H H16 0.7037 0.3866 0.4337 0.039 Uiso calc R 1 . .
C C21 0.73660(12) 0.50662(17) 0.57734(11) 0.0280(4) Uani d . 1 . .
C C22 0.85183(13) 0.51311(17) 0.57759(11) 0.0277(4) Uani d . 1 . .
C C23 0.92304(14) 0.42891(18) 0.61848(12) 0.0341(5) Uani d . 1 . .
H H23 1.0006 0.4333 0.6156 0.041 Uiso calc R 1 . .
C C24 0.88194(15) 0.33786(19) 0.66389(13) 0.0392(5) Uani d . 1 . .
H H24 0.9311 0.2803 0.6930 0.047 Uiso calc R 1 . .
C C25 0.76912(15) 0.33115(19) 0.66670(13) 0.0388(5) Uani d . 1 . .
H H25 0.7406 0.2693 0.6983 0.047 Uiso calc R 1 . .
C C26 0.69702(14) 0.41432(18) 0.62353(12) 0.0335(5) Uani d . 1 . .
H H26 0.6194 0.4082 0.6255 0.040 Uiso calc R 1 . .
C C31 0.93323(12) 0.70939(17) 0.57673(11) 0.0274(4) Uani d . 1 . .
C C32 0.91071(14) 0.73406(18) 0.65426(12) 0.0341(5) Uani d . 1 . .
H H32 0.8705 0.6767 0.6818 0.041 Uiso calc R 1 . .
C C33 0.94728(14) 0.84307(19) 0.69138(12) 0.0382(5) Uani d . 1 . .
H H33 0.9312 0.8618 0.7443 0.046 Uiso calc R 1 . .
C C34 1.00691(13) 0.92394(17) 0.65128(12) 0.0318(4) Uani d . 1 . .
C C35 1.03368(13) 0.89819(18) 0.57519(12) 0.0335(5) Uani d . 1 . .
H H35 1.0774 0.9539 0.5492 0.040 Uiso calc R 1 . .
C C36 0.99614(13) 0.79031(18) 0.53732(12) 0.0317(4) Uani d . 1 . .
H H36 1.0132 0.7715 0.4847 0.038 Uiso calc R 1 . .
C C41 0.44668(12) 0.83512(17) 0.48557(11) 0.0284(4) Uani d . 1 . .
C C42 0.40952(13) 0.89354(18) 0.41212(11) 0.0304(4) Uani d . 1 . .
C C43 0.32725(13) 0.98405(19) 0.40739(12) 0.0367(5) Uani d . 1 . .
H H43 0.3022 1.0227 0.3569 0.044 Uiso calc R 1 . .
C C44 0.28269(14) 1.01707(19) 0.47573(13) 0.0396(5) Uani d . 1 . .
H H44 0.2267 1.0785 0.4724 0.047 Uiso calc R 1 . .
C C45 0.31869(13) 0.96169(19) 0.54894(13) 0.0384(5) Uani d . 1 . .
H H45 0.2881 0.9855 0.5961 0.046 Uiso calc R 1 . .
C C46 0.39962(13) 0.87122(18) 0.55412(12) 0.0347(5) Uani d . 1 . .
H H46 0.4235 0.8331 0.6049 0.042 Uiso calc R 1 . .

loop_
_atom_site_aniso_label
_atom_site_aniso_U_11
_atom_site_aniso_U_22
_atom_site_aniso_U_33
_atom_site_aniso_U_12
_atom_site_aniso_U_13
_atom_site_aniso_U_23
N1 0.0278(7) 0.0289(9) 0.0260(9) 0.0040(6) 0.0051(6) 0.0014(7)
N2 0.0287(7) 0.0283(9) 0.0292(9) 0.0042(6) 0.0050(6) -0.0002(7)
N3 0.0400(8) 0.0317(10) 0.0474(12) -0.0007(7) -0.0058(8) 0.0061(9)
C3 0.0255(8) 0.0306(11) 0.0285(11) -0.0022(7) 0.0074(7) -0.0023(9)
C4 0.0299(8) 0.0367(12) 0.0262(10) -0.0001(8) 0.0078(7) -0.0001(9)
C5 0.0284(8) 0.0276(11) 0.0261(10) -0.0017(7) 0.0051(7) 0.0025(8)
O1 0.0335(6) 0.0338(8) 0.0273(7) -0.0074(5) 0.0080(5) -0.0027(6)
O2 0.0424(7) 0.0438(9) 0.0278(8) 0.0089(6) 0.0094(6) 0.0037(7)
O3 0.0711(9) 0.0403(10) 0.0465(10) -0.0033(7) 0.0033(8) -0.0080(8)
O4 0.0550(8) 0.0366(9) 0.0659(11) -0.0147(7) 0.0001(7) 0.0073(9)
C11 0.0250(8) 0.0314(11) 0.0249(10) 0.0014(7) 0.0027(7) -0.0039(9)
C12 0.0312(8) 0.0327(11) 0.0312(11) 0.0015(8) 0.0067(7) 0.0015(10)
C13 0.0346(9) 0.0493(14) 0.0304(12) 0.0051(9) 0.0084(8) 0.0015(10)
C14 0.0342(9) 0.0555(15) 0.0319(12) 0.0109(9) 0.0024(8) -0.0108(11)
C15 0.0401(9) 0.0345(12) 0.0375(12) 0.0094(8) -0.0029(8) -0.0119(11)
C16 0.0350(9) 0.0294(11) 0.0321(11) -0.0003(8) 0.0007(8) -0.0008(9)
C21 0.0307(8) 0.0279(11) 0.0257(10) -0.0016(7) 0.0045(7) -0.0026(9)
C22 0.0314(8) 0.0260(11) 0.0261(10) -0.0037(7) 0.0056(7) -0.0031(9)
C23 0.0328(9) 0.0341(12) 0.0347(11) 0.0042(8) 0.0017(8) -0.0027(10)
C24 0.0428(10) 0.0316(12) 0.0409(12) 0.0069(9) -0.0019(8) 0.0017(10)
C25 0.0495(11) 0.0294(11) 0.0369(12) -0.0049(9) 0.0043(9) 0.0077(10)
C26 0.0340(9) 0.0324(12) 0.0343(11) -0.0050(8) 0.0055(8) 0.0017(10)
C31 0.0238(8) 0.0289(11) 0.0292(11) 0.0013(7) 0.0022(7) -0.0009(9)
C32 0.0402(9) 0.0333(12) 0.0304(11) -0.0071(8) 0.0101(8) 0.0012(10)
C33 0.0492(10) 0.0362(12) 0.0300(11) -0.0045(9) 0.0088(9) -0.0014(10)
C34 0.0315(8) 0.0259(11) 0.0355(11) -0.0016(7) -0.0035(8) 0.0025(9)
C35 0.0280(8) 0.0317(12) 0.0414(12) -0.0018(8) 0.0067(8) 0.0081(10)
C36 0.0303(9) 0.0349(12) 0.0312(11) 0.0010(8) 0.0093(8) 0.0051(10)
C41 0.0260(8) 0.0300(11) 0.0298(11) -0.0007(7) 0.0066(7) -0.0027(9)
C42 0.0293(8) 0.0317(11) 0.0311(11) -0.0014(8) 0.0070(7) -0.0029(9)
C43 0.0338(9) 0.0385(13) 0.0376(12) 0.0047(8) 0.0047(8) 0.0024(10)
C44 0.0279(8) 0.0406(13) 0.0502(14) 0.0061(8) 0.0052(8) -0.0034(11)
C45 0.0305(9) 0.0474(14) 0.0394(12) 0.0030(8) 0.0119(8) -0.0093(11)
C46 0.0317(8) 0.0428(13) 0.0302(11) 0.0009(8) 0.0064(7) -0.0016(10)

loop_
_atom_type_symbol
_atom_type_description
_atom_type_scat_dispersion_real
_atom_type_scat_dispersion_imag
_atom_type_scat_source
C C 0.0033 0.0016 'International Tables Vol C Tables 4.2.6.8 and 6.1.1.4'
H H 0.0000 0.0000 'International Tables Vol C Tables 4.2.6.8 and 6.1.1.4'
N N 0.0061 0.0033 'International Tables Vol C Tables 4.2.6.8 and 6.1.1.4'
O O 0.0106 0.0060 'International Tables Vol C Tables 4.2.6.8 and 6.1.1.4'

loop_
_geom_angle_atom_site_label_1
_geom_angle_atom_site_label_2
_geom_angle_atom_site_label_3
_geom_angle_site_symmetry_1
_geom_angle_site_symmetry_3
_geom_angle
_geom_angle_publ_flag
C5 N1 N2 . . 111.39(14) ?
C5 N1 C11 . . 130.22(15) ?
N2 N1 C11 . . 118.32(14) ?
C3 N2 N1 . . 105.44(15) ?
O3 N3 O4 . . 122.67(18) ?
O3 N3 C34 . . 118.89(17) ?
O4 N3 C34 . . 118.42(18) ?
N2 C3 C4 . . 110.53(15) ?
N2 C3 C41 . . 119.08(17) ?
C4 C3 C41 . . 130.39(16) ?
C5 C4 C3 . . 106.01(15) ?
C5 C4 H4 . . 127.0 ?
C3 C4 H4 . . 127.0 ?
N1 C5 C4 . . 106.63(15) ?
N1 C5 C21 . . 123.53(15) ?
C4 C5 C21 . . 129.83(16) ?
C31 O1 C22 . . 116.21(13) ?
C42 O2 H2 . . 109.2(16) ?
C12 C11 C16 . . 121.49(17) ?
C12 C11 N1 . . 118.36(16) ?
C16 C11 N1 . . 120.14(17) ?
C11 C12 C13 . . 118.65(18) ?
C11 C12 H12 . . 120.7 ?
C13 C12 H12 . . 120.7 ?
C14 C13 C12 . . 120.76(19) ?
C14 C13 H13 . . 119.6 ?
C12 C13 H13 . . 119.6 ?
C13 C14 C15 . . 120.03(18) ?
C13 C14 H14 . . 120.0 ?
C15 C14 H14 . . 120.0 ?
C16 C15 C14 . . 120.2(2) ?
C16 C15 H15 . . 119.9 ?
C14 C15 H15 . . 119.9 ?
C15 C16 C11 . . 118.91(19) ?
C15 C16 H16 . . 120.5 ?
C11 C16 H16 . . 120.5 ?
C26 C21 C22 . . 117.19(16) ?
C26 C21 C5 . . 120.50(14) ?
C22 C21 C5 . . 122.28(16) ?
C23 C22 C21 . . 121.75(17) ?
C23 C22 O1 . . 118.87(14) ?
C21 C22 O1 . . 119.37(15) ?
C22 C23 C24 . . 120.04(16) ?
C22 C23 H23 . . 120.0 ?
C24 C23 H23 . . 120.0 ?
C25 C24 C23 . . 119.53(18) ?
C25 C24 H24 . . 120.2 ?
C23 C24 H24 . . 120.2 ?
C24 C25 C26 . . 120.30(19) ?
C24 C25 H25 . . 119.9 ?
C26 C25 H25 . . 119.9 ?
C25 C26 C21 . . 121.11(16) ?
C25 C26 H26 . . 119.4 ?
C21 C26 H26 . . 119.4 ?
O1 C31 C32 . . 123.54(16) ?
O1 C31 C36 . . 115.77(16) ?
C32 C31 C36 . . 120.69(17) ?
C31 C32 C33 . . 119.39(18) ?
C31 C32 H32 . . 120.3 ?
C33 C32 H32 . . 120.3 ?
C34 C33 C32 . . 119.56(18) ?
C34 C33 H33 . . 120.2 ?
C32 C33 H33 . . 120.2 ?
C33 C34 C35 . . 121.58(18) ?
C33 C34 N3 . . 118.97(18) ?
C35 C34 N3 . . 119.41(17) ?
C34 C35 C36 . . 119.14(17) ?
C34 C35 H35 . . 120.4 ?
C36 C35 H35 . . 120.4 ?
C35 C36 C31 . . 119.57(17) ?
C35 C36 H36 . . 120.2 ?
C31 C36 H36 . . 120.2 ?
C42 C41 C46 . . 117.76(16) ?
C42 C41 C3 . . 122.02(16) ?
C46 C41 C3 . . 120.22(17) ?
O2 C42 C41 . . 122.68(16) ?
O2 C42 C43 . . 116.53(17) ?
C41 C42 C43 . . 120.79(17) ?
C44 C43 C42 . . 119.95(19) ?
C44 C43 H43 . . 120.0 ?
C42 C43 H43 . . 120.0 ?
C43 C44 C45 . . 120.34(18) ?
C43 C44 H44 . . 119.8 ?
C45 C44 H44 . . 119.8 ?
C44 C45 C46 . . 120.14(18) ?
C44 C45 H45 . . 119.9 ?
C46 C45 H45 . . 119.9 ?
C45 C46 C41 . . 121.02(18) ?
C45 C46 H46 . . 119.5 ?
C41 C46 H46 . . 119.5 ?

loop_
_geom_bond_atom_site_label_1
_geom_bond_atom_site_label_2
_geom_bond_site_symmetry_2
_geom_bond_distance
_geom_bond_publ_flag
N1 C5 . 1.366(2) ?
N1 N2 . 1.370(2) ?
N1 C11 . 1.433(2) ?
N2 C3 . 1.343(2) ?
N3 O3 . 1.232(2) ?
N3 O4 . 1.233(2) ?
N3 C34 . 1.462(3) ?
C3 C4 . 1.407(3) ?
C3 C41 . 1.478(2) ?
C4 C5 . 1.379(2) ?
C4 H4 . 0.9500 ?
C5 C21 . 1.475(2) ?
O1 C31 . 1.376(2) ?
O1 C22 . 1.402(2) ?
O2 C42 . 1.366(2) ?
O2 H2 . 0.90(2) ?
C11 C12 . 1.385(3) ?
C11 C16 . 1.389(3) ?
C12 C13 . 1.387(3) ?
C12 H12 . 0.9500 ?
C13 C14 . 1.380(3) ?
C13 H13 . 0.9500 ?
C14 C15 . 1.388(3) ?
C14 H14 . 0.9500 ?
C15 C16 . 1.388(3) ?
C15 H15 . 0.9500 ?
C16 H16 . 0.9500 ?
C21 C26 . 1.392(3) ?
C21 C22 . 1.400(2) ?
C22 C23 . 1.374(3) ?
C23 C24 . 1.383(3) ?
C23 H23 . 0.9500 ?
C24 C25 . 1.378(3) ?
C24 H24 . 0.9500 ?
C25 C26 . 1.388(3) ?
C25 H25 . 0.9500 ?
C26 H26 . 0.9500 ?
C31 C32 . 1.382(3) ?
C31 C36 . 1.390(2) ?
C32 C33 . 1.384(3) ?
C32 H32 . 0.9500 ?
C33 C34 . 1.372(3) ?
C33 H33 . 0.9500 ?
C34 C35 . 1.379(3) ?
C35 C36 . 1.381(3) ?
C35 H35 . 0.9500 ?
C36 H36 . 0.9500 ?
C41 C42 . 1.396(3) ?
C41 C46 . 1.402(2) ?
C42 C43 . 1.398(3) ?
C43 C44 . 1.374(3) ?
C43 H43 . 0.9500 ?
C44 C45 . 1.375(3) ?
C44 H44 . 0.9500 ?
C45 C46 . 1.386(3) ?
C45 H45 . 0.9500 ?
C46 H46 . 0.9500 ?

loop_
_geom_hbond_atom_site_label_D
_geom_hbond_atom_site_label_H
_geom_hbond_atom_site_label_A
_geom_hbond_site_symmetry_A
_geom_hbond_distance_DH
_geom_hbond_distance_HA
_geom_hbond_distance_DA
_geom_hbond_angle_DHA
O2 H2 N2 . 0.90(2) 1.81(3) 2.604(2) 146(2)

loop_
_geom_torsion_atom_site_label_1
_geom_torsion_atom_site_label_2
_geom_torsion_atom_site_label_3
_geom_torsion_atom_site_label_4
_geom_torsion_site_symmetry_1
_geom_torsion_site_symmetry_2
_geom_torsion_site_symmetry_3
_geom_torsion_site_symmetry_4
_geom_torsion
_geom_torsion_publ_flag
C5 N1 N2 C3 . . . . -0.50(19) ?
C11 N1 N2 C3 . . . . 176.84(14) ?
N1 N2 C3 C4 . . . . 0.04(19) ?
N1 N2 C3 C41 . . . . 179.75(15) ?
N2 C3 C4 C5 . . . . 0.4(2) ?
C41 C3 C4 C5 . . . . -179.25(18) ?
N2 N1 C5 C4 . . . . 0.76(19) ?
C11 N1 C5 C4 . . . . -176.16(16) ?
N2 N1 C5 C21 . . . . -177.86(15) ?
C11 N1 C5 C21 . . . . 5.2(3) ?
C3 C4 C5 N1 . . . . -0.69(19) ?
C3 C4 C5 C21 . . . . 177.80(17) ?
C5 N1 C11 C12 . . . . -141.18(18) ?
N2 N1 C11 C12 . . . . 42.1(2) ?
C5 N1 C11 C16 . . . . 39.2(3) ?
N2 N1 C11 C16 . . . . -137.50(16) ?
C16 C11 C12 C13 . . . . 0.4(3) ?
N1 C11 C12 C13 . . . . -179.21(15) ?
C11 C12 C13 C14 . . . . -1.2(3) ?
C12 C13 C14 C15 . . . . 0.8(3) ?
C13 C14 C15 C16 . . . . 0.3(3) ?
C14 C15 C16 C11 . . . . -1.1(3) ?
C12 C11 C16 C15 . . . . 0.8(3) ?
N1 C11 C16 C15 . . . . -179.68(15) ?
N1 C5 C21 C26 . . . . -127.17(19) ?
C4 C5 C21 C26 . . . . 54.6(3) ?
N1 C5 C21 C22 . . . . 54.8(3) ?
C4 C5 C21 C22 . . . . -123.5(2) ?
C26 C21 C22 C23 . . . . 2.9(3) ?
C5 C21 C22 C23 . . . . -178.94(18) ?
C26 C21 C22 O1 . . . . -178.47(16) ?
C5 C21 C22 O1 . . . . -0.4(3) ?
C31 O1 C22 C23 . . . . -85.43(19) ?
C31 O1 C22 C21 . . . . 95.94(18) ?
C21 C22 C23 C24 . . . . -2.9(3) ?
O1 C22 C23 C24 . . . . 178.47(17) ?
C22 C23 C24 C25 . . . . 1.0(3) ?
C23 C24 C25 C26 . . . . 0.7(3) ?
C24 C25 C26 C21 . . . . -0.6(3) ?
C22 C21 C26 C25 . . . . -1.1(3) ?
C5 C21 C26 C25 . . . . -179.30(18) ?
C22 O1 C31 C32 . . . . -12.3(2) ?
C22 O1 C31 C36 . . . . 167.88(15) ?
O1 C31 C32 C33 . . . . -176.95(16) ?
C36 C31 C32 C33 . . . . 2.8(3) ?
C31 C32 C33 C34 . . . . -1.1(3) ?
C32 C33 C34 C35 . . . . -1.5(3) ?
C32 C33 C34 N3 . . . . 176.35(16) ?
O3 N3 C34 C33 . . . . -2.9(2) ?
O4 N3 C34 C33 . . . . 178.57(17) ?
O3 N3 C34 C35 . . . . 174.99(17) ?
O4 N3 C34 C35 . . . . -3.6(2) ?
C33 C34 C35 C36 . . . . 2.3(3) ?
N3 C34 C35 C36 . . . . -175.46(15) ?
C34 C35 C36 C31 . . . . -0.6(2) ?
O1 C31 C36 C35 . . . . 177.84(14) ?
C32 C31 C36 C35 . . . . -1.9(3) ?
N2 C3 C41 C42 . . . . 0.5(3) ?
C4 C3 C41 C42 . . . . -179.89(18) ?
N2 C3 C41 C46 . . . . -178.83(16) ?
C4 C3 C41 C46 . . . . 0.8(3) ?
C46 C41 C42 O2 . . . . 179.91(16) ?
C3 C41 C42 O2 . . . . 0.6(3) ?
C46 C41 C42 C43 . . . . -0.7(3) ?
C3 C41 C42 C43 . . . . -179.97(17) ?
O2 C42 C43 C44 . . . . 180.00(17) ?
C41 C42 C43 C44 . . . . 0.5(3) ?
C42 C43 C44 C45 . . . . 0.1(3) ?
C43 C44 C45 C46 . . . . -0.6(3) ?
C44 C45 C46 C41 . . . . 0.5(3) ?
C42 C41 C46 C45 . . . . 0.2(3) ?
C3 C41 C46 C45 . . . . 179.50(18) ?

loop_
_cod_related_entry_id
_cod_related_entry_database
_cod_related_entry_code
1 ChemSpider 24744638
